data_7001481
loop_
_publ_author_name
'Neshat, Abdollah'
'Seambos, Cheryl L.'
'Beck, John F.'
'Schmidt, Joseph A. R.'

_publ_section_title
;
 Mono-anionic acetophenone imine ligands: synthesis, ortho-lithiation
 and first examples of group (v) metal complexes
;
_journal_issue 25
_journal_name_full 'Dalton Transactions'
_journal_page_first 4987
_journal_page_last 5000
_journal_paper_doi 10.1039/b903836a
_journal_year 2009
_chemical_formula_sum 'C52 H62 Cl N3 Nb O4.5'
_chemical_formula_weight 929.41
_chemical_name_systematic
;
?
;
_space_group_IT_number 2
_symmetry_cell_setting triclinic
_symmetry_Int_Tables_number 2
_symmetry_space_group_name_Hall '-P 1'
_symmetry_space_group_name_H-M 'P -1'
_atom_sites_solution_hydrogens geom
_atom_sites_solution_primary direct
_atom_sites_solution_secondary difmap
_audit_creation_method SHELXL-97
_cell_angle_alpha 106.767(3)
_cell_angle_beta 91.047(3)
_cell_angle_gamma 101.570(3)
_cell_formula_units_Z 2
_cell_length_a 9.557(1)
_cell_length_b 12.424(2)
_cell_length_c 21.471(3)
_cell_measurement_reflns_used 6448
_cell_measurement_temperature 175(2)
_cell_measurement_theta_max 28.15
_cell_measurement_theta_min 2.22
_cell_volume 2383.5(6)
_computing_cell_refinement 'Bruker SMART'
_computing_data_collection 'Bruker SMART'
_computing_data_reduction 'Bruker SAINT'
_computing_molecular_graphics 'Bruker SHELXTL'
_computing_publication_material 'Bruker SHELXTL'
_computing_structure_refinement 'SHELXL-97 (Sheldrick, 1997)'
_computing_structure_solution 'SHELXS-97 (Sheldrick, 1990)'
_diffrn_ambient_temperature 175(2)
_diffrn_measured_fraction_theta_full 0.973
_diffrn_measured_fraction_theta_max 0.973
_diffrn_measurement_device_type 'SMART CCD'
_diffrn_measurement_method \w-scan
_diffrn_radiation_monochromator graphite
_diffrn_radiation_source 'fine-focus sealed tube'
_diffrn_radiation_type MoK\a
_diffrn_radiation_wavelength 0.71073
_diffrn_reflns_av_R_equivalents 0.0724
_diffrn_reflns_av_sigmaI/netI 0.1010
_diffrn_reflns_limit_h_max 12
_diffrn_reflns_limit_h_min -12
_diffrn_reflns_limit_k_max 16
_diffrn_reflns_limit_k_min -16
_diffrn_reflns_limit_l_max 28
_diffrn_reflns_limit_l_min -28
_diffrn_reflns_number 25946
_diffrn_reflns_theta_full 28.46
_diffrn_reflns_theta_max 28.46
_diffrn_reflns_theta_min 0.99
_exptl_absorpt_coefficient_mu 0.357
_exptl_absorpt_correction_T_max 1.000
_exptl_absorpt_correction_T_min 0.541
_exptl_absorpt_correction_type empirical
_exptl_absorpt_process_details SADABS
_exptl_crystal_colour red
_exptl_crystal_density_diffrn 1.295
_exptl_crystal_density_method 'not measured'
_exptl_crystal_description tablet
_exptl_crystal_F_000 978
_exptl_crystal_size_max 0.60
_exptl_crystal_size_mid 0.16
_exptl_crystal_size_min 0.06
_refine_diff_density_max 1.599
_refine_diff_density_min -2.484
_refine_diff_density_rms 0.131
_refine_ls_extinction_method none
_refine_ls_goodness_of_fit_ref 1.002
_refine_ls_hydrogen_treatment constr
_refine_ls_matrix_type full
_refine_ls_number_parameters 558
_refine_ls_number_reflns 11698
_refine_ls_number_restraints 0
_refine_ls_restrained_S_all 1.002
_refine_ls_R_factor_all 0.1200
_refine_ls_R_factor_gt 0.0814
_refine_ls_shift/su_max 0.002
_refine_ls_shift/su_mean 0.000
_refine_ls_structure_factor_coef Fsqd
_refine_ls_weighting_details 'calc w=1/[\s^2^(Fo^2^)+(0.1396P)^2^+0.0000P] where P=(Fo^2^+2Fc^2^)/3'
_refine_ls_weighting_scheme calc
_refine_ls_wR_factor_gt 0.2050
_refine_ls_wR_factor_ref 0.2340
_reflns_number_gt 7098
_reflns_number_total 11698
_reflns_threshold_expression >2sigma(I)
_cod_data_source_file b903836a.txt
_cod_data_source_block (2)2Nb(N-2,6-iPr2C6H3)Cl_(16)
_cod_depositor_comments
;
The following automatic conversions were performed:
'_symmetry_cell_setting' value 'Triclinic' changed to 'triclinic'
according to '/home/saulius/struct/CIF-dictionaries/cif_core.dic'
dictionary named 'cif_core.dic' version 2.4.1 from 2010-06-29.

Automatic conversion script
Id: cif_fix_enum 1527 2010-12-29 10:47:43Z saulius 
;
_cod_original_cell_volume 2383.4(5)
_cod_original_sg_symbol_H-M P-1
_cod_original_formula_sum 'C52 H62 Cl N3 Nb O4.50'
_cod_database_code 7001481

loop_
_symmetry_equiv_pos_as_xyz
'x, y, z'
'-x, -y, -z'

loop_
_atom_site_label
_atom_site_type_symbol
_atom_site_fract_x
_atom_site_fract_y
_atom_site_fract_z
_atom_site_U_iso_or_equiv
_atom_site_adp_type
_atom_site_occupancy
_atom_site_symmetry_multiplicity
_atom_site_calc_flag
_atom_site_refinement_flags
_atom_site_disorder_assembly
_atom_site_disorder_group
Nb1 Nb 0.86558(4) 0.00182(4) 0.740250(18) 0.03831(15) Uani 1 1 d . . .
Cl1 Cl 1.03060(12) -0.03100(12) 0.65809(5) 0.0525(3) Uani 1 1 d . . .
O1 O 1.0962(5) 0.1723(4) 0.8835(2) 0.0822(14) Uani 1 1 d . . .
O2 O 1.1916(5) 0.1358(4) 0.97212(19) 0.0806(13) Uani 1 1 d . . .
O3 O 0.6910(4) -0.0418(4) 0.88876(16) 0.0744(13) Uani 1 1 d . . .
O4 O 0.4556(4) -0.0826(5) 0.91201(18) 0.0882(16) Uani 1 1 d . . .
N1 N 0.9088(4) 0.1527(4) 0.77270(19) 0.0510(10) Uani 1 1 d . . .
N2 N 0.6947(4) -0.0002(4) 0.66088(17) 0.0431(9) Uani 1 1 d . . .
N3 N 0.8357(4) -0.2113(3) 0.72475(18) 0.0431(9) Uani 1 1 d . . .
C1 C 0.9546(7) 0.2721(5) 0.8041(3) 0.0645(16) Uani 1 1 d . . .
C2 C 1.0591(9) 0.3389(6) 0.7773(4) 0.093(2) Uani 1 1 d . . .
C3 C 1.1055(11) 0.4538(7) 0.8095(5) 0.115(3) Uani 1 1 d . . .
H3A H 1.1747 0.4992 0.7926 0.138 Uiso 1 1 calc R . .
C4 C 1.0492(12) 0.5024(7) 0.8675(6) 0.118(4) Uani 1 1 d . . .
H4A H 1.0843 0.5798 0.8896 0.142 Uiso 1 1 calc R . .
C5 C 0.9440(11) 0.4403(7) 0.8931(4) 0.104(3) Uani 1 1 d . . .
H5A H 0.9049 0.4765 0.9308 0.125 Uiso 1 1 calc R . .
C6 C 0.8948(9) 0.3224(6) 0.8628(4) 0.083(2) Uani 1 1 d . . .
C7 C 1.1206(10) 0.2843(7) 0.7129(5) 0.109(3) Uani 1 1 d . . .
H7A H 1.0522 0.2130 0.6898 0.131 Uiso 1 1 calc R . .
C8 C 1.1457(14) 0.3595(10) 0.6666(6) 0.175(6) Uani 1 1 d . . .
H8A H 1.1834 0.3190 0.6277 0.263 Uiso 1 1 calc R . .
H8B H 1.2129 0.4300 0.6880 0.263 Uiso 1 1 calc R . .
H8C H 1.0566 0.3764 0.6554 0.263 Uiso 1 1 calc R . .
C9 C 1.2536(11) 0.2523(8) 0.7311(6) 0.141(4) Uani 1 1 d . . .
H9A H 1.2323 0.2040 0.7589 0.212 Uiso 1 1 calc R . .
H9B H 1.3229 0.3207 0.7538 0.212 Uiso 1 1 calc R . .
H9C H 1.2917 0.2116 0.6924 0.212 Uiso 1 1 calc R . .
C10 C 0.7826(10) 0.2499(7) 0.8918(3) 0.099(3) Uani 1 1 d . . .
H10A H 0.7932 0.1700 0.8746 0.118 Uiso 1 1 calc R . .
C11 C 0.6336(11) 0.2538(9) 0.8669(5) 0.139(4) Uani 1 1 d . . .
H11A H 0.5623 0.2077 0.8849 0.208 Uiso 1 1 calc R . .
H11B H 0.6231 0.2243 0.8202 0.208 Uiso 1 1 calc R . .
H11C H 0.6217 0.3319 0.8801 0.208 Uiso 1 1 calc R . .
C12 C 0.7975(14) 0.2798(9) 0.9653(4) 0.153(5) Uani 1 1 d . . .
H12A H 0.8920 0.2763 0.9794 0.229 Uiso 1 1 calc R . .
H12B H 0.7278 0.2260 0.9791 0.229 Uiso 1 1 calc R . .
H12C H 0.7822 0.3562 0.9842 0.229 Uiso 1 1 calc R . .
C13 C 0.6451(5) -0.0282(5) 0.7769(2) 0.0473(12) Uani 1 1 d . . .
C14 C 0.6034(5) -0.0462(6) 0.8356(2) 0.0573(14) Uani 1 1 d . . .
C15 C 0.4625(5) -0.0704(6) 0.8507(2) 0.0634(16) Uani 1 1 d . . .
C16 C 0.3504(5) -0.0764(6) 0.8092(3) 0.0666(17) Uani 1 1 d . . .
H16A H 0.2561 -0.0928 0.8197 0.080 Uiso 1 1 calc R . .
C17 C 0.3842(5) -0.0565(5) 0.7497(2) 0.0572(14) Uani 1 1 d . . .
H17A H 0.3112 -0.0574 0.7202 0.069 Uiso 1 1 calc R . .
C18 C 0.5258(5) -0.0355(5) 0.7344(2) 0.0453(11) Uani 1 1 d . . .
C19 C 0.5993(6) -0.0793(8) 0.9326(3) 0.096(3) Uani 1 1 d . . .
H19A H 0.6245 -0.0270 0.9764 0.115 Uiso 1 1 calc R . .
H19B H 0.6090 -0.1553 0.9331 0.115 Uiso 1 1 calc R . .
C20 C 0.5604(5) -0.0176(5) 0.6722(2) 0.0482(12) Uani 1 1 d . . .
C21 C 0.4438(6) -0.0189(6) 0.6236(3) 0.0710(18) Uani 1 1 d . . .
H21A H 0.4854 -0.0074 0.5850 0.107 Uiso 1 1 calc R . .
H21B H 0.3948 0.0416 0.6424 0.107 Uiso 1 1 calc R . .
H21C H 0.3770 -0.0918 0.6124 0.107 Uiso 1 1 calc R . .
C22 C 0.7377(5) 0.0405(4) 0.6060(2) 0.0457(11) Uani 1 1 d . . .
C23 C 0.7696(5) -0.0361(5) 0.5487(2) 0.0474(11) Uani 1 1 d . . .
C24 C 0.8218(6) 0.0095(5) 0.4995(2) 0.0568(14) Uani 1 1 d . . .
H24A H 0.8431 -0.0398 0.4610 0.068 Uiso 1 1 calc R . .
C25 C 0.8427(7) 0.1239(6) 0.5058(3) 0.0675(16) Uani 1 1 d . . .
H25A H 0.8819 0.1521 0.4728 0.081 Uiso 1 1 calc R . .
C26 C 0.8057(8) 0.1978(6) 0.5611(3) 0.0745(18) Uani 1 1 d . . .
H26A H 0.8168 0.2754 0.5644 0.089 Uiso 1 1 calc R . .
C27 C 0.7511(7) 0.1573(5) 0.6129(2) 0.0615(15) Uani 1 1 d . . .
C28 C 0.7455(6) -0.1633(5) 0.5384(2) 0.0594(14) Uani 1 1 d . . .
H28A H 0.7351 -0.1783 0.5801 0.071 Uiso 1 1 calc R . .
H28B H 0.8286 -0.1906 0.5202 0.071 Uiso 1 1 calc R . .
C29 C 0.6119(10) -0.2294(7) 0.4924(5) 0.113(3) Uani 1 1 d . . .
H29A H 0.6009 -0.3103 0.4865 0.170 Uiso 1 1 calc R . .
H29B H 0.6221 -0.2150 0.4510 0.170 Uiso 1 1 calc R . .
H29C H 0.5291 -0.2043 0.5110 0.170 Uiso 1 1 calc R . .
C30 C 0.7053(11) 0.2368(6) 0.6721(3) 0.099(3) Uani 1 1 d . . .
H30A H 0.6245 0.1922 0.6869 0.119 Uiso 1 1 calc R . .
H30B H 0.7830 0.2589 0.7061 0.119 Uiso 1 1 calc R . .
C31 C 0.6670(16) 0.3358(8) 0.6690(5) 0.163(6) Uani 1 1 d . . .
H31A H 0.6409 0.3760 0.7110 0.245 Uiso 1 1 calc R . .
H31B H 0.5870 0.3168 0.6373 0.245 Uiso 1 1 calc R . .
H31C H 0.7464 0.3840 0.6566 0.245 Uiso 1 1 calc R . .
C32 C 0.9670(4) -0.0255(4) 0.8254(2) 0.0400(10) Uani 1 1 d . . .
C33 C 1.0529(5) 0.0569(4) 0.8768(2) 0.0487(11) Uani 1 1 d . . .
C34 C 1.1115(5) 0.0347(5) 0.9304(2) 0.0550(13) Uani 1 1 d . . .
C35 C 1.0872(6) -0.0715(6) 0.9370(2) 0.0623(15) Uani 1 1 d . . .
H35A H 1.1240 -0.0859 0.9735 0.075 Uiso 1 1 calc R . .
C36 C 1.0048(6) -0.1581(5) 0.8868(2) 0.0544(13) Uani 1 1 d . . .
H36A H 0.9858 -0.2329 0.8895 0.065 Uiso 1 1 calc R . .
C37 C 0.9488(5) -0.1371(4) 0.8319(2) 0.0439(11) Uani 1 1 d . . .
C38 C 1.1990(9) 0.2193(6) 0.9382(4) 0.099(3) Uani 1 1 d . . .
H38A H 1.2942 0.2371 0.9239 0.119 Uiso 1 1 calc R . .
H38B H 1.1781 0.2896 0.9666 0.119 Uiso 1 1 calc R . .
C39 C 0.8760(5) -0.2346(4) 0.7762(2) 0.0466(11) Uani 1 1 d . . .
C40 C 0.8584(9) -0.3563(5) 0.7795(3) 0.088(2) Uani 1 1 d . . .
H40A H 0.8096 -0.4091 0.7396 0.132 Uiso 1 1 calc R . .
H40B H 0.8034 -0.3648 0.8154 0.132 Uiso 1 1 calc R . .
H40C H 0.9510 -0.3722 0.7857 0.132 Uiso 1 1 calc R . .
C41 C 0.7882(6) -0.3068(4) 0.6659(2) 0.0524(12) Uani 1 1 d . A .
C42 C 0.6415(7) -0.3525(5) 0.6482(3) 0.0706(17) Uani 1 1 d . . .
C43 C 0.6015(9) -0.4403(7) 0.5903(4) 0.094(2) Uani 1 1 d . A .
H43A H 0.5048 -0.4717 0.5777 0.113 Uiso 1 1 calc R . .
C44 C 0.7002(11) -0.4809(7) 0.5521(4) 0.101(3) Uani 1 1 d . . .
H44A H 0.6708 -0.5380 0.5126 0.122 Uiso 1 1 calc R A .
C45 C 0.8453(9) -0.4394(6) 0.5704(3) 0.089(2) Uani 1 1 d . A .
H45A H 0.9121 -0.4704 0.5439 0.107 Uiso 1 1 calc R . .
C46 C 0.8909(6) -0.3522(5) 0.6280(3) 0.0609(14) Uani 1 1 d . . .
C47 C 0.5302(7) -0.3139(7) 0.6912(5) 0.103(3) Uani 1 1 d . A 1
H47A H 0.4534 -0.3058 0.6638 0.124 Uiso 1 1 calc R A 1
H47B H 0.5718 -0.2377 0.7201 0.124 Uiso 1 1 calc R A 1
C47 C 0.5301 -0.3140 0.6912 0.104 Uani 0.00 1 d P A 2
C48 C 0.460(6) -0.399(5) 0.705(3) 0.30(5) Uani 0.50 1 d P A 2
H48A H 0.3805 -0.3776 0.7292 0.447 Uiso 0.50 1 calc PR A 2
H48B H 0.5204 -0.4244 0.7319 0.447 Uiso 0.50 1 calc PR A 2
H48C H 0.4243 -0.4604 0.6662 0.447 Uiso 0.50 1 calc PR A 2
C48A C 0.465(5) -0.386(2) 0.732(2) 0.163(16) Uani 0.50 1 d P A 1
H48D H 0.3764 -0.4352 0.7103 0.244 Uiso 0.50 1 calc PR A 1
H48E H 0.4465 -0.3370 0.7734 0.244 Uiso 0.50 1 calc PR A 1
H48F H 0.5294 -0.4321 0.7392 0.244 Uiso 0.50 1 calc PR A 1
C49 C 1.0489(6) -0.3127(6) 0.6503(3) 0.0765(18) Uani 1 1 d . A .
H49A H 1.0699 -0.2294 0.6675 0.092 Uiso 1 1 calc R . .
H49B H 1.0657 -0.3423 0.6863 0.092 Uiso 1 1 calc R . .
C50 C 1.1553(9) -0.3456(8) 0.6012(4) 0.110(3) Uani 1 1 d . . .
H50A H 1.2508 -0.3162 0.6219 0.165 Uiso 1 1 calc R A .
H50B H 1.1446 -0.3135 0.5661 0.165 Uiso 1 1 calc R . .
H50C H 1.1384 -0.4279 0.5842 0.165 Uiso 1 1 calc R . .
O9 O 0.5000 0.5000 1.0000 0.159(4) Uiso 1 2 d S . .
C98 C 0.532(2) 0.5532(16) 0.9662(9) 0.100(5) Uiso 0.50 1 d P B 2
H98C H 0.6304 0.5489 0.9580 0.120 Uiso 0.50 1 calc PR B 2
H98D H 0.5345 0.6321 0.9916 0.120 Uiso 0.50 1 calc PR B 2
C98A C 0.437(3) 0.5095(18) 0.9426(12) 0.122(6) Uiso 0.50 1 d P B 1
H98A H 0.4259 0.4370 0.9084 0.146 Uiso 0.50 1 calc PR B 1
H98B H 0.3426 0.5255 0.9504 0.146 Uiso 0.50 1 calc PR B 1
C99 C 0.453(3) 0.537(3) 0.8972(15) 0.169(11) Uiso 0.50 1 d P B 2
H99D H 0.3811 0.4666 0.8852 0.253 Uiso 0.50 1 calc PR B 2
H99E H 0.5215 0.5330 0.8649 0.253 Uiso 0.50 1 calc PR B 2
H99F H 0.4086 0.6005 0.8998 0.253 Uiso 0.50 1 calc PR B 2
C99A C 0.521(3) 0.598(3) 0.9222(18) 0.183(12) Uiso 0.50 1 d P B 1
H99A H 0.4758 0.6019 0.8829 0.275 Uiso 0.50 1 calc PR B 1
H99B H 0.6142 0.5812 0.9139 0.275 Uiso 0.50 1 calc PR B 1
H99C H 0.5307 0.6696 0.9557 0.275 Uiso 0.50 1 calc PR B 1

loop_
_atom_site_aniso_label
_atom_site_aniso_U_11
_atom_site_aniso_U_22
_atom_site_aniso_U_33
_atom_site_aniso_U_23
_atom_site_aniso_U_13
_atom_site_aniso_U_12
Nb1 0.0285(2) 0.0595(3) 0.0256(2) 0.00542(17) -0.00499(14) 0.01764(17)
Cl1 0.0376(6) 0.0839(9) 0.0316(6) 0.0098(6) 0.0033(4) 0.0142(6)
O1 0.105(3) 0.071(3) 0.052(2) -0.009(2) -0.051(2) 0.022(2)
O2 0.087(3) 0.097(3) 0.040(2) -0.002(2) -0.035(2) 0.014(2)
O3 0.0414(19) 0.164(4) 0.0296(18) 0.034(2) 0.0037(14) 0.040(2)
O4 0.045(2) 0.195(5) 0.037(2) 0.044(3) 0.0128(16) 0.040(3)
N1 0.052(2) 0.067(3) 0.034(2) 0.006(2) -0.0128(17) 0.027(2)
N2 0.039(2) 0.070(3) 0.0222(17) 0.0111(17) -0.0034(14) 0.0207(19)
N3 0.0350(19) 0.058(2) 0.032(2) 0.0061(18) -0.0055(15) 0.0122(17)
C1 0.073(4) 0.063(3) 0.051(3) -0.002(3) -0.023(3) 0.030(3)
C2 0.097(6) 0.065(4) 0.094(6) 0.001(4) -0.021(4) 0.004(4)
C3 0.128(8) 0.074(5) 0.116(8) -0.002(5) -0.035(6) 0.007(5)
C4 0.144(9) 0.065(5) 0.127(9) 0.001(5) -0.065(7) 0.026(5)
C5 0.137(8) 0.085(5) 0.081(6) -0.014(4) -0.023(5) 0.063(6)
C6 0.099(5) 0.070(4) 0.069(4) -0.011(3) -0.024(4) 0.044(4)
C7 0.101(7) 0.083(5) 0.119(8) 0.013(5) -0.003(5) -0.007(5)
C8 0.197(13) 0.135(9) 0.166(12) 0.057(9) 0.012(10) -0.045(9)
C9 0.114(8) 0.094(6) 0.189(12) 0.008(7) 0.004(8) 0.011(6)
C10 0.128(7) 0.107(6) 0.052(4) -0.019(4) -0.006(4) 0.068(5)
C11 0.121(8) 0.145(8) 0.134(9) -0.017(7) 0.015(7) 0.076(7)
C12 0.242(14) 0.155(9) 0.062(5) -0.007(6) 0.017(7) 0.101(9)
C13 0.032(2) 0.080(3) 0.028(2) 0.003(2) -0.0038(17) 0.025(2)
C14 0.040(3) 0.109(4) 0.029(2) 0.016(3) 0.0006(19) 0.037(3)
C15 0.046(3) 0.123(5) 0.024(2) 0.016(3) 0.0032(19) 0.035(3)
C16 0.037(3) 0.130(5) 0.038(3) 0.020(3) 0.006(2) 0.035(3)
C17 0.038(2) 0.105(4) 0.026(2) 0.008(3) -0.0056(18) 0.029(3)
C18 0.036(2) 0.073(3) 0.026(2) 0.007(2) -0.0034(17) 0.022(2)
C19 0.051(3) 0.217(9) 0.035(3) 0.049(4) 0.007(2) 0.045(4)
C20 0.036(2) 0.083(3) 0.028(2) 0.012(2) -0.0056(17) 0.025(2)
C21 0.048(3) 0.137(6) 0.036(3) 0.026(3) -0.012(2) 0.037(3)
C22 0.041(2) 0.067(3) 0.030(2) 0.013(2) -0.0052(18) 0.018(2)
C23 0.040(2) 0.074(3) 0.026(2) 0.011(2) -0.0061(18) 0.012(2)
C24 0.057(3) 0.085(4) 0.027(2) 0.013(3) -0.005(2) 0.016(3)
C25 0.071(4) 0.095(5) 0.040(3) 0.028(3) -0.004(3) 0.016(3)
C26 0.102(5) 0.076(4) 0.052(4) 0.030(3) -0.010(3) 0.021(4)
C27 0.082(4) 0.076(4) 0.032(3) 0.014(3) -0.007(2) 0.034(3)
C28 0.071(4) 0.070(3) 0.027(2) 0.004(2) -0.008(2) 0.009(3)
C29 0.111(6) 0.092(5) 0.106(7) 0.012(5) -0.049(5) -0.018(5)
C30 0.172(8) 0.097(5) 0.047(4) 0.013(4) -0.001(4) 0.082(6)
C31 0.315(17) 0.111(7) 0.105(8) 0.037(6) 0.076(9) 0.128(10)
C32 0.033(2) 0.058(3) 0.025(2) 0.0026(19) -0.0013(16) 0.016(2)
C33 0.047(3) 0.062(3) 0.033(2) 0.001(2) -0.0105(19) 0.021(2)
C34 0.050(3) 0.082(4) 0.026(2) 0.000(2) -0.009(2) 0.022(3)
C35 0.058(3) 0.107(5) 0.025(2) 0.021(3) -0.004(2) 0.024(3)
C36 0.060(3) 0.077(4) 0.029(2) 0.018(2) 0.000(2) 0.015(3)
C37 0.034(2) 0.071(3) 0.026(2) 0.012(2) 0.0003(17) 0.012(2)
C38 0.119(6) 0.089(5) 0.069(5) 0.002(4) -0.065(4) 0.016(4)
C39 0.044(3) 0.057(3) 0.037(3) 0.015(2) -0.0015(19) 0.006(2)
C40 0.127(6) 0.071(4) 0.059(4) 0.028(3) -0.023(4) -0.004(4)
C41 0.051(3) 0.056(3) 0.041(3) 0.009(2) -0.016(2) 0.000(2)
C42 0.057(3) 0.066(4) 0.079(4) 0.017(3) -0.027(3) -0.001(3)
C43 0.084(5) 0.088(5) 0.087(6) 0.015(4) -0.055(4) -0.017(4)
C44 0.124(7) 0.091(5) 0.055(4) -0.004(4) -0.043(4) -0.011(5)
C45 0.098(5) 0.090(5) 0.048(4) -0.011(3) -0.008(3) -0.002(4)
C46 0.067(4) 0.063(3) 0.036(3) -0.005(2) -0.009(2) 0.008(3)
C47 0.038(4) 0.080(5) 0.162(9) 0.006(5) -0.020(4) -0.006(3)
C47 0.039 0.080 0.162 0.005 -0.020 -0.005
C48 0.19(5) 0.28(5) 0.46(12) 0.11(6) 0.22(7) 0.11(4)
C48A 0.21(4) 0.067(11) 0.20(3) 0.033(14) 0.15(3) 0.009(15)
C49 0.058(4) 0.080(4) 0.069(4) -0.010(3) 0.000(3) 0.013(3)
C50 0.101(6) 0.130(7) 0.086(6) 0.006(5) 0.007(5) 0.035(5)

loop_
_atom_type_symbol
_atom_type_description
_atom_type_scat_dispersion_real
_atom_type_scat_dispersion_imag
_atom_type_scat_source
C C 0.0033 0.0016 'International Tables Vol C Tables 4.2.6.8 and 6.1.1.4'
H H 0.0000 0.0000 'International Tables Vol C Tables 4.2.6.8 and 6.1.1.4'
N N 0.0061 0.0033 'International Tables Vol C Tables 4.2.6.8 and 6.1.1.4'
O O 0.0106 0.0060 'International Tables Vol C Tables 4.2.6.8 and 6.1.1.4'
Cl Cl 0.1484 0.1585 'International Tables Vol C Tables 4.2.6.8 and 6.1.1.4'
Nb Nb -2.0727 0.6215 'International Tables Vol C Tables 4.2.6.8 and 6.1.1.4'

loop_
_geom_angle_atom_site_label_1
_geom_angle_atom_site_label_2
_geom_angle_atom_site_label_3
_geom_angle
_geom_angle_site_symmetry_1
_geom_angle_site_symmetry_3
_geom_angle_publ_flag
N1 Nb1 C32 93.65(17) . . ?
N1 Nb1 C13 97.64(19) . . ?
C32 Nb1 C13 92.49(16) . . ?
N1 Nb1 N2 94.66(16) . . ?
C32 Nb1 N2 161.94(15) . . ?
C13 Nb1 N2 70.54(15) . . ?
N1 Nb1 Cl1 101.96(14) . . ?
C32 Nb1 Cl1 104.92(11) . . ?
C13 Nb1 Cl1 152.71(13) . . ?
N2 Nb1 Cl1 88.99(9) . . ?
N1 Nb1 N3 163.72(15) . . ?
C32 Nb1 N3 70.10(15) . . ?
C13 Nb1 N3 82.52(16) . . ?
N2 Nb1 N3 100.68(13) . . ?
Cl1 Nb1 N3 83.87(9) . . ?
C33 O1 C38 106.7(5) . . ?
C34 O2 C38 105.7(4) . . ?
C14 O3 C19 106.2(4) . . ?
C15 O4 C19 104.9(4) . . ?
C1 N1 Nb1 173.3(3) . . ?
C20 N2 C22 119.1(4) . . ?
C20 N2 Nb1 119.2(3) . . ?
C22 N2 Nb1 120.5(3) . . ?
C39 N3 C41 117.8(4) . . ?
C39 N3 Nb1 113.5(3) . . ?
C41 N3 Nb1 128.7(3) . . ?
C2 C1 N1 119.7(6) . . ?
C2 C1 C6 121.1(6) . . ?
N1 C1 C6 119.2(6) . . ?
C3 C2 C1 118.9(9) . . ?
C3 C2 C7 120.3(9) . . ?
C1 C2 C7 120.8(6) . . ?
C2 C3 C4 119.9(10) . . ?
C5 C4 C3 122.2(8) . . ?
C4 C5 C6 120.1(8) . . ?
C5 C6 C1 117.7(8) . . ?
C5 C6 C10 121.3(7) . . ?
C1 C6 C10 121.0(6) . . ?
C9 C7 C2 106.3(9) . . ?
C9 C7 C8 112.4(10) . . ?
C2 C7 C8 114.9(8) . . ?
C12 C10 C6 115.1(8) . . ?
C12 C10 C11 111.5(8) . . ?
C6 C10 C11 109.1(8) . . ?
C14 C13 C18 112.0(4) . . ?
C14 C13 Nb1 130.2(3) . . ?
C18 C13 Nb1 117.8(3) . . ?
O3 C14 C15 108.0(4) . . ?
O3 C14 C13 127.6(4) . . ?
C15 C14 C13 124.5(4) . . ?
C16 C15 O4 126.8(5) . . ?
C16 C15 C14 122.3(5) . . ?
O4 C15 C14 110.9(4) . . ?
C15 C16 C17 116.6(5) . . ?
C18 C17 C16 120.6(4) . . ?
C17 C18 C13 124.1(4) . . ?
C17 C18 C20 120.6(4) . . ?
C13 C18 C20 115.4(4) . . ?
O3 C19 O4 108.5(4) . . ?
N2 C20 C18 117.1(4) . . ?
N2 C20 C21 122.3(4) . . ?
C18 C20 C21 120.6(4) . . ?
C27 C22 C23 121.9(4) . . ?
C27 C22 N2 118.1(4) . . ?
C23 C22 N2 119.9(4) . . ?
C24 C23 C22 117.4(5) . . ?
C24 C23 C28 119.9(5) . . ?
C22 C23 C28 122.6(4) . . ?
C25 C24 C23 122.3(5) . . ?
C24 C25 C26 119.8(5) . . ?
C25 C26 C27 121.0(6) . . ?
C22 C27 C26 117.5(5) . . ?
C22 C27 C30 121.5(5) . . ?
C26 C27 C30 121.0(6) . . ?
C23 C28 C29 111.9(5) . . ?
C31 C30 C27 120.6(6) . . ?
C33 C32 C37 112.4(4) . . ?
C33 C32 Nb1 127.3(4) . . ?
C37 C32 Nb1 120.3(3) . . ?
O1 C33 C32 126.6(4) . . ?
O1 C33 C34 108.7(4) . . ?
C32 C33 C34 124.7(5) . . ?
C35 C34 O2 128.6(5) . . ?
C35 C34 C33 121.9(5) . . ?
O2 C34 C33 109.5(5) . . ?
C34 C35 C36 116.3(5) . . ?
C35 C36 C37 122.2(5) . . ?
C36 C37 C32 122.4(5) . . ?
C36 C37 C39 119.7(5) . . ?
C32 C37 C39 117.7(4) . . ?
O2 C38 O1 107.6(6) . . ?
N3 C39 C37 117.4(4) . . ?
N3 C39 C40 122.6(5) . . ?
C37 C39 C40 119.9(4) . . ?
C46 C41 C42 120.9(5) . . ?
C46 C41 N3 118.6(4) . . ?
C42 C41 N3 120.5(5) . . ?
C43 C42 C41 118.3(7) . . ?
C43 C42 C47 119.6(6) . . ?
C41 C42 C47 122.0(5) . . ?
C43 C42 C47 119.6(6) . . ?
C41 C42 C47 122.0(6) . . ?
C47 C42 C47 0.1(4) . . ?
C44 C43 C42 120.9(7) . . ?
C43 C44 C45 121.2(7) . . ?
C46 C45 C44 120.1(7) . . ?
C45 C46 C41 118.4(6) . . ?
C45 C46 C49 120.1(6) . . ?
C41 C46 C49 121.4(5) . . ?
C42 C47 C48A 118.7(15) . . ?
C48 C47 C42 108(2) . . ?
C50 C49 C46 118.2(6) . . ?
C98 O9 C98 180.000(14) . 2_667 ?
C98 O9 C98A 44.8(11) . . ?
C98 O9 C98A 135.2(11) 2_667 . ?
C98 O9 C98A 135.2(11) . 2_667 ?
C98 O9 C98A 44.8(11) 2_667 2_667 ?
C98A O9 C98A 180.000(14) . 2_667 ?
O9 C98 C99 126(2) . . ?
C99A C98A O9 111(3) . . ?

loop_
_geom_bond_atom_site_label_1
_geom_bond_atom_site_label_2
_geom_bond_distance
_geom_bond_site_symmetry_2
_geom_bond_publ_flag
Nb1 N1 1.760(4) . ?
Nb1 C32 2.196(4) . ?
Nb1 C13 2.261(4) . ?
Nb1 N2 2.330(3) . ?
Nb1 Cl1 2.3895(12) . ?
Nb1 N3 2.528(4) . ?
O1 C33 1.374(7) . ?
O1 C38 1.420(7) . ?
O2 C34 1.381(7) . ?
O2 C38 1.420(8) . ?
O3 C14 1.384(5) . ?
O3 C19 1.411(7) . ?
O4 C15 1.368(6) . ?
O4 C19 1.424(7) . ?
N1 C1 1.413(7) . ?
N2 C20 1.297(6) . ?
N2 C22 1.447(6) . ?
N3 C39 1.291(6) . ?
N3 C41 1.452(6) . ?
C1 C2 1.409(10) . ?
C1 C6 1.420(9) . ?
C2 C3 1.371(10) . ?
C2 C7 1.538(12) . ?
C3 C4 1.387(14) . ?
C4 C5 1.364(13) . ?
C5 C6 1.398(11) . ?
C6 C10 1.521(11) . ?
C7 C9 1.483(13) . ?
C7 C8 1.540(14) . ?
C10 C12 1.509(11) . ?
C10 C11 1.527(12) . ?
C13 C14 1.394(6) . ?
C13 C18 1.420(6) . ?
C14 C15 1.385(7) . ?
C15 C16 1.358(7) . ?
C16 C17 1.401(7) . ?
C17 C18 1.391(6) . ?
C18 C20 1.448(6) . ?
C20 C21 1.507(6) . ?
C22 C27 1.394(8) . ?
C22 C23 1.402(7) . ?
C23 C24 1.392(7) . ?
C23 C28 1.499(8) . ?
C24 C25 1.361(8) . ?
C25 C26 1.376(9) . ?
C26 C27 1.416(8) . ?
C27 C30 1.501(8) . ?
C28 C29 1.531(9) . ?
C30 C31 1.371(10) . ?
C32 C33 1.386(6) . ?
C32 C37 1.409(7) . ?
C33 C34 1.391(7) . ?
C34 C35 1.343(8) . ?
C35 C36 1.378(8) . ?
C36 C37 1.398(6) . ?
C37 C39 1.475(7) . ?
C39 C40 1.510(8) . ?
C41 C46 1.389(8) . ?
C41 C42 1.403(8) . ?
C42 C43 1.384(10) . ?
C42 C47 1.483(7) . ?
C42 C47 1.483(11) . ?
C43 C44 1.340(12) . ?
C44 C45 1.385(11) . ?
C45 C46 1.382(8) . ?
C46 C49 1.514(8) . ?
C47 C48A 1.49(3) . ?
C47 C48 1.25(5) . ?
C49 C50 1.508(10) . ?
O9 C98 1.123(19) . ?
O9 C98 1.123(19) 2_667 ?
O9 C98A 1.41(2) . ?
O9 C98A 1.41(2) 2_667 ?
C98 C99 1.59(4) . ?
C98A C99A 1.40(3) . ?
